data_7249966
loop_
_publ_author_name
'Shi, Lei'
'Liu, Bangxiang'
'Wang, Pengfei'
'Gao, Chao'
'Zhang, Chong'
'Du, Yang'
'Sun, Chengguo'
'Hu, Bingcheng'

_publ_section_title
;
 Ionization treatment of pyrazolo[4,3-c]pyrazole derivatives to achieve
 the low sensitivity of high-energy materials
;
_journal_issue 13
_journal_name_full CrystEngComm
_journal_page_first 1918
_journal_page_last 1926
_journal_paper_doi 10.1039/D4CE01286K
_journal_volume 27
_journal_year 2025
_chemical_formula_moiety '2(H2 O), C4 H2 N6 O4'
_chemical_formula_sum 'C4 H6 N6 O6'
_chemical_formula_weight 234.15
_space_group_crystal_system monoclinic
_space_group_IT_number 14
_space_group_name_Hall '-P 2ybc'
_space_group_name_H-M_alt 'P 1 21/c 1'
_atom_sites_solution_hydrogens mixed
_atom_sites_solution_primary dual
_audit_block_doi 10.5517/ccdc.csd.cc2lx3c0
_audit_creation_date 2024-04-15
_audit_creation_method
;
Olex2 1.5
(compiled 2024.02.16 svn.r378c4104 for OlexSys, GUI svn.r6928)
;
_audit_update_record
;
2024-12-14 deposited with the CCDC.	2025-02-18 downloaded from the CCDC.
;
_cell_angle_alpha 90
_cell_angle_beta 94.007(3)
_cell_angle_gamma 90
_cell_formula_units_Z 2
_cell_length_a 3.45260(10)
_cell_length_b 14.0930(6)
_cell_length_c 9.0501(4)
_cell_measurement_reflns_used 1927
_cell_measurement_temperature 223.00
_cell_measurement_theta_max 68.173
_cell_measurement_theta_min 5.821
_cell_volume 439.28(3)
_computing_cell_refinement 'SAINT V8.40B (?, 2016)'
_computing_data_reduction 'SAINT V8.40B (?, 2016)'
_computing_molecular_graphics 'Olex2 1.5 (Dolomanov et al., 2009)'
_computing_publication_material 'Olex2 1.5 (Dolomanov et al., 2009)'
_computing_structure_refinement 'SHELXL 2018/3 (Sheldrick, 2015)'
_computing_structure_solution 'SHELXT 2018/2 (Sheldrick, 2018)'
_diffrn_ambient_temperature 223.00
_diffrn_measured_fraction_theta_full 0.992
_diffrn_measured_fraction_theta_max 0.993
_diffrn_measurement_device_type 'Bruker D8 VENTURE'
_diffrn_measurement_method '\f and \w scans'
_diffrn_radiation_type CuK\a
_diffrn_radiation_wavelength 1.54178
_diffrn_reflns_av_R_equivalents 0.0337
_diffrn_reflns_av_unetI/netI 0.0255
_diffrn_reflns_Laue_measured_fraction_full 0.992
_diffrn_reflns_Laue_measured_fraction_max 0.993
_diffrn_reflns_limit_h_max 3
_diffrn_reflns_limit_h_min -4
_diffrn_reflns_limit_k_max 14
_diffrn_reflns_limit_k_min -16
_diffrn_reflns_limit_l_max 10
_diffrn_reflns_limit_l_min -10
_diffrn_reflns_number 3842
_diffrn_reflns_point_group_measured_fraction_full 0.992
_diffrn_reflns_point_group_measured_fraction_max 0.993
_diffrn_reflns_theta_full 67.679
_diffrn_reflns_theta_max 68.420
_diffrn_reflns_theta_min 5.820
_diffrn_source_current 1.1
_diffrn_source_power 0.05500000000000001
_diffrn_source_voltage 50.0
_diffrn_standards_number 0
_exptl_absorpt_coefficient_mu 1.469
_exptl_absorpt_correction_T_max 0.7531
_exptl_absorpt_correction_T_min 0.6313
_exptl_absorpt_correction_type multi-scan
_exptl_absorpt_process_details
;
SADABS-2016/2 (Bruker,2016/2) was used for absorption correction.
wR2(int) was 0.1223 before and 0.0458 after correction.
The Ratio of minimum to maximum transmission is 0.8383.
The \l/2 correction factor is Not present.
;
_exptl_crystal_density_diffrn 1.770
_exptl_crystal_description block
_exptl_crystal_F_000 240
_exptl_crystal_size_max 0.13
_exptl_crystal_size_mid 0.12
_exptl_crystal_size_min 0.1
_refine_diff_density_max 0.337
_refine_diff_density_min -0.440
_refine_diff_density_rms 0.060
_refine_ls_extinction_method none
_refine_ls_goodness_of_fit_ref 1.102
_refine_ls_hydrogen_treatment mixed
_refine_ls_matrix_type full
_refine_ls_number_parameters 81
_refine_ls_number_reflns 800
_refine_ls_number_restraints 0
_refine_ls_restrained_S_all 1.102
_refine_ls_R_factor_all 0.0487
_refine_ls_R_factor_gt 0.0440
_refine_ls_shift/su_max 0.000
_refine_ls_shift/su_mean 0.000
_refine_ls_structure_factor_coef Fsqd
_refine_ls_weighting_details 'w=1/[\s^2^(Fo^2^)+(0.0688P)^2^+0.2786P] where P=(Fo^2^+2Fc^2^)/3'
_refine_ls_weighting_scheme calc
_refine_ls_wR_factor_gt 0.1207
_refine_ls_wR_factor_ref 0.1254
_reflns_Friedel_coverage 0.000
_reflns_number_gt 710
_reflns_number_total 800
_reflns_threshold_expression 'I > 2\s(I)'
_cod_data_source_file d4ce01286k2.cif
_cod_data_source_block cu_202404112_wq_nlg_nh4_0m
_cod_depositor_comments 'Adding full bibliography for 7249960--7249966.cif.'
_cod_database_code 7249966
_shelx_shelxl_version_number 2018/3
_shelx_space_group_comment
;
The symmetry employed for this shelxl refinement is uniquely defined
by the following loop, which should always be used as a source of
symmetry information in preference to the above space-group names.
They are only intended as comments.
;
_shelx_estimated_absorpt_t_max 0.867
_shelx_estimated_absorpt_t_min 0.832
_olex2_refinement_description
;
1. Fixed Uiso
 At 1.2 times of:
  All N(H) groups
2.a Aromatic/amide H refined with riding coordinates:
 N1(H1)
;
_olex2_submission_special_instructions 'No special instructions were received'

loop_
_space_group_symop_operation_xyz
'x, y, z'
'-x, y+1/2, -z+1/2'
'-x, -y, -z'
'x, -y-1/2, z-1/2'

loop_
_atom_site_label
_atom_site_type_symbol
_atom_site_fract_x
_atom_site_fract_y
_atom_site_fract_z
_atom_site_U_iso_or_equiv
_atom_site_adp_type
_atom_site_occupancy
_atom_site_site_symmetry_order
_atom_site_calc_flag
_atom_site_refinement_flags_posn
_atom_site_refinement_flags_adp
_atom_site_refinement_flags_occupancy
_atom_site_disorder_assembly
_atom_site_disorder_group
O1 O 0.0415(7) 0.32888(14) 0.1366(2) 0.0553(6) Uani 1 1 d . . . . .
H1A H 0.121(10) 0.264(3) 0.102(3) 0.067(9) Uiso 1 1 d . . . . .
H1B H -0.011(10) 0.377(3) 0.062(4) 0.079(11) Uiso 1 1 d . . . . .
O2 O 0.5036(5) 0.31562(11) 0.83473(17) 0.0422(5) Uani 1 1 d . . . . .
O3 O 0.7737(5) 0.45357(11) 0.87170(16) 0.0362(5) Uani 1 1 d . . . . .
N1 N 0.2919(4) 0.40168(11) 0.41367(17) 0.0232(4) Uani 1 1 d . . . . .
H1 H 0.191465 0.376140 0.332269 0.028 Uiso 1 1 calc R U . . .
N2 N 0.3348(4) 0.35852(12) 0.54589(17) 0.0242(4) Uani 1 1 d . . . . .
N3 N 0.5953(5) 0.39468(12) 0.79101(18) 0.0272(5) Uani 1 1 d . . . . .
C1 C 0.4308(5) 0.49185(14) 0.4274(2) 0.0219(5) Uani 1 1 d . . . . .
C2 C 0.5004(5) 0.42132(14) 0.6423(2) 0.0236(5) Uani 1 1 d . . . . .

loop_
_atom_site_aniso_label
_atom_site_aniso_U_11
_atom_site_aniso_U_22
_atom_site_aniso_U_33
_atom_site_aniso_U_23
_atom_site_aniso_U_13
_atom_site_aniso_U_12
O1 0.0941(16) 0.0354(10) 0.0348(10) -0.0013(7) -0.0085(9) 0.0112(10)
O2 0.0613(11) 0.0303(9) 0.0338(9) 0.0076(6) -0.0049(7) -0.0116(7)
O3 0.0473(9) 0.0323(9) 0.0275(8) -0.0042(6) -0.0086(6) -0.0054(7)
N1 0.0258(8) 0.0235(9) 0.0198(8) -0.0027(6) -0.0022(6) -0.0006(6)
N2 0.0239(8) 0.0235(9) 0.0252(9) -0.0008(6) 0.0013(6) -0.0001(6)
N3 0.0293(9) 0.0261(9) 0.0259(9) 0.0000(7) 0.0000(7) 0.0003(7)
C1 0.0178(9) 0.0236(10) 0.0241(10) -0.0039(7) 0.0006(7) 0.0019(7)
C2 0.0212(9) 0.0239(10) 0.0256(10) -0.0017(7) 0.0012(7) 0.0017(7)

loop_
_atom_type_symbol
_atom_type_description
_atom_type_scat_dispersion_real
_atom_type_scat_dispersion_imag
_atom_type_scat_source
C C 0.0181 0.0091 'International Tables Vol C Tables 4.2.6.8 and 6.1.1.4'
H H 0.0000 0.0000 'International Tables Vol C Tables 4.2.6.8 and 6.1.1.4'
N N 0.0311 0.0180 'International Tables Vol C Tables 4.2.6.8 and 6.1.1.4'
O O 0.0492 0.0322 'International Tables Vol C Tables 4.2.6.8 and 6.1.1.4'

loop_
_geom_angle_atom_site_label_1
_geom_angle_atom_site_label_2
_geom_angle_atom_site_label_3
_geom_angle
_geom_angle_site_symmetry_1
_geom_angle_site_symmetry_3
_geom_angle_publ_flag
H1A O1 H1B 117(3) . . ?
N2 N1 H1 125.5 . . ?
N2 N1 C1 109.03(15) . . ?
C1 N1 H1 125.5 . . ?
N1 N2 C2 107.24(15) . . ?
O2 N3 O3 123.00(17) . . ?
O2 N3 C2 119.92(17) . . ?
O3 N3 C2 117.08(17) . . ?
N1 C1 C1 109.7(2) . 3_666 ?
N1 C1 C2 147.40(18) . 3_666 ?
C1 C1 C2 102.9(2) 3_666 3_666 ?
N2 C2 N3 120.24(17) . . ?
N2 C2 C1 111.13(17) . 3_666 ?
C1 C2 N3 128.58(17) 3_666 . ?

loop_
_geom_bond_atom_site_label_1
_geom_bond_atom_site_label_2
_geom_bond_distance
_geom_bond_site_symmetry_2
_geom_bond_publ_flag
O1 H1A 1.00(4) . ?
O1 H1B 0.96(4) . ?
O2 N3 1.231(2) . ?
O3 N3 1.240(2) . ?
N1 H1 0.8700 . ?
N1 N2 1.341(2) . ?
N1 C1 1.361(3) . ?
N2 C2 1.342(2) . ?
N3 C2 1.414(3) . ?
C1 C1 1.386(4) 3_666 ?
C1 C2 1.404(3) 3_666 ?

loop_
_geom_torsion_atom_site_label_1
_geom_torsion_atom_site_label_2
_geom_torsion_atom_site_label_3
_geom_torsion_atom_site_label_4
_geom_torsion
_geom_torsion_site_symmetry_1
_geom_torsion_site_symmetry_2
_geom_torsion_site_symmetry_3
_geom_torsion_site_symmetry_4
_geom_torsion_publ_flag
O2 N3 C2 N2 -4.6(3) . . . . ?
O2 N3 C2 C1 178.14(19) . . . 3_666 ?
O3 N3 C2 N2 174.76(17) . . . . ?
O3 N3 C2 C1 -2.5(3) . . . 3_666 ?
N1 N2 C2 N3 -177.70(16) . . . . ?
N1 N2 C2 C1 0.0(2) . . . 3_666 ?
N2 N1 C1 C1 0.1(2) . . . 3_666 ?
N2 N1 C1 C2 179.9(3) . . . 3_666 ?
C1 N1 N2 C2 -0.05(19) . . . . ?
